data_4129866
loop_
_publ_author_name
'Zhang, Shi-Yuan'
'Li, Dan'
'Guo, Dong'
'Zhang, Hui'
'Shi, Wei'
'Cheng, Peng'
'Wojtas, Lukasz'
'Zaworotko, Michael J.'

_publ_section_title
;
 Synthesis of a Chiral Crystal Form of MOF-5, CMOF-5, by Chiral Induction.
;
_journal_issue 49
_journal_name_full 'Journal of the American Chemical Society'
_journal_page_first 15406
_journal_page_last 15409
_journal_paper_doi 10.1021/jacs.5b11150
_journal_volume 137
_journal_year 2015
_chemical_formula_moiety 'C13 H13 N O5 Zn'
_chemical_formula_sum 'C13 H13 N O5 Zn'
_chemical_formula_weight 328.61
_space_group_crystal_system monoclinic
_space_group_IT_number 14
_space_group_name_Hall '-P 2ybc'
_space_group_name_H-M_alt 'P 1 21/c 1'
_atom_sites_solution_hydrogens geom
_atom_sites_solution_primary iterative
_atom_sites_solution_secondary difmap
_audit_creation_date 2013-06-27
_audit_creation_method
;
  Olex2 1.2
  (compiled Apr 23 2013 17:59:47, GUI svn.r4466)
;
_cell_angle_alpha 90.00
_cell_angle_beta 103.2200(10)
_cell_angle_gamma 90.00
_cell_formula_units_Z 4
_cell_length_a 7.45310(10)
_cell_length_b 13.9080(2)
_cell_length_c 12.7717(2)
_cell_measurement_reflns_used 3995
_cell_measurement_temperature 228(2)
_cell_measurement_theta_max 68.47
_cell_measurement_theta_min 4.77
_cell_volume 1288.80(3)
_computing_data_reduction 'SAINT v8.27A (Bruker, 2012)'
_computing_molecular_graphics
;
O. V. Dolomanov, L. J. Bourhis, R. J. Gildea, J. A. K. Howard and H. Puschmann,
OLEX2: a complete structure solution, refinement and analysis program.
J. Appl. Cryst. (2009). 42, 339-341.
;
_computing_publication_material
;
O. V. Dolomanov, L. J. Bourhis, R. J. Gildea, J. A. K. Howard and H. Puschmann,
OLEX2: a complete structure solution, refinement and analysis program.
J. Appl. Cryst. (2009). 42, 339-341.
;
_computing_structure_refinement
;
XL, G.M. Sheldrick, Acta Cryst.
(2008). A64, 112-122
;
_computing_structure_solution
;
olex2.solve (L.J. Bourhis, O.V. Dolomanov, R.J. Gildea, J.A.K. Howard,
H. Puschmann, in preparation, 2011)
;
_diffrn_ambient_temperature 228(2)
_diffrn_measured_fraction_theta_full 0.975
_diffrn_measured_fraction_theta_max 0.975
_diffrn_measurement_device_type 'Bruker APEX-II CCD'
_diffrn_measurement_method '\f and \w scans'
_diffrn_radiation_monochromator graphite
_diffrn_radiation_type CuK\a
_diffrn_radiation_wavelength 1.54178
_diffrn_reflns_av_R_equivalents 0.0466
_diffrn_reflns_av_unetI/netI 0.0316
_diffrn_reflns_limit_h_max 8
_diffrn_reflns_limit_h_min -8
_diffrn_reflns_limit_k_max 16
_diffrn_reflns_limit_k_min -16
_diffrn_reflns_limit_l_max 14
_diffrn_reflns_limit_l_min -15
_diffrn_reflns_number 11424
_diffrn_reflns_theta_full 68.77
_diffrn_reflns_theta_max 68.77
_diffrn_reflns_theta_min 4.77
_diffrn_source 'fine-focus sealed tube'
_diffrn_standards_number 0
_exptl_absorpt_coefficient_mu 2.843
_exptl_absorpt_correction_T_max 0.7531
_exptl_absorpt_correction_T_min 0.5102
_exptl_absorpt_correction_type multi-scan
_exptl_absorpt_process_details
;
SADABS-2012/1 (Bruker,2012) was used for absorption correction.
wR2(int) was 0.1354 before and 0.0558 after correction.
The Ratio of minimum to maximum transmission is 0.6775.
The \l/2 correction factor is 0.0015.
;
_exptl_crystal_colour colorless
_exptl_crystal_density_diffrn 1.694
_exptl_crystal_density_method 'not measured'
_exptl_crystal_description block
_exptl_crystal_F_000 672
_exptl_crystal_size_max 0.4
_exptl_crystal_size_mid 0.3
_exptl_crystal_size_min 0.2
_refine_diff_density_max 0.329
_refine_diff_density_min -0.379
_refine_diff_density_rms 0.057
_refine_ls_extinction_method none
_refine_ls_goodness_of_fit_ref 1.095
_refine_ls_hydrogen_treatment mixed
_refine_ls_matrix_type full
_refine_ls_number_parameters 182
_refine_ls_number_reflns 2313
_refine_ls_number_restraints 0
_refine_ls_restrained_S_all 1.095
_refine_ls_R_factor_all 0.0347
_refine_ls_R_factor_gt 0.0281
_refine_ls_shift/su_max 0.000
_refine_ls_shift/su_mean 0.000
_refine_ls_structure_factor_coef Fsqd
_refine_ls_weighting_details 'calc w=1/[\s^2^(Fo^2^)+(0.0360P)^2^+0.2573P] where P=(Fo^2^+2Fc^2^)/3'
_refine_ls_weighting_scheme calc
_refine_ls_wR_factor_gt 0.0696
_refine_ls_wR_factor_ref 0.0727
_reflns_number_gt 2012
_reflns_number_total 2313
_reflns_threshold_expression >2sigma(I)
_cod_data_source_file ja5b11150_si_004.cif
_cod_data_source_block Zn(BDC)(NMP)
_cod_database_code 4129866
_olex2_refinement_description
;
1. Fixed Uiso
 At 1.2 times of:
  All C(H) groups, All C(H,H) groups
 At 1.5 times of:
  All C(H,H,H) groups
2.a Secondary CH2 refined with riding coordinates:
 C6(H6A,H6B), C1(H1A,H1B), C7(H7A,H7B)
2.b Aromatic/amide H refined with riding coordinates:
 C9(H9), C10(H10), C12(H12), C13(H13)
2.c Idealised Me refined as rotating group:
 C5(H5A,H5B,H5C)
;

loop_
_space_group_symop_id
_space_group_symop_operation_xyz
1 'x, y, z'
2 '-x, y+1/2, -z+1/2'
3 '-x, -y, -z'
4 'x, -y-1/2, z-1/2'

loop_
_atom_site_label
_atom_site_type_symbol
_atom_site_fract_x
_atom_site_fract_y
_atom_site_fract_z
_atom_site_U_iso_or_equiv
_atom_site_adp_type
_atom_site_occupancy
_atom_site_symmetry_multiplicity
_atom_site_calc_flag
_atom_site_refinement_flags
Zn1 Zn 0.50781(4) 0.51984(2) 0.64445(2) 0.02464(11) Uani 1 1 d .
O2 O 0.4242(2) 0.59097(10) 0.43886(13) 0.0285(3) Uani 1 1 d .
O1 O 0.2653(2) 0.56584(11) 0.56298(12) 0.0312(4) Uani 1 1 d .
O4 O 0.7285(2) 0.60257(12) 0.67593(14) 0.0404(4) Uani 1 1 d .
O3 O -0.4645(2) 0.83634(13) 0.26576(15) 0.0460(5) Uani 1 1 d .
C9 C -0.1908(3) 0.71115(16) 0.37980(18) 0.0288(5) Uani 1 1 d .
H9 H -0.3057 0.7109 0.3984 0.035 Uiso 1 1 calc R
C10 C 0.1441(3) 0.70600(16) 0.31924(18) 0.0296(5) Uani 1 1 d .
H10 H 0.2561 0.7024 0.2974 0.036 Uiso 1 1 calc R
C11 C 0.1206(3) 0.65385(14) 0.40808(17) 0.0247(4) Uani 1 1 d .
C12 C 0.0025(3) 0.76309(16) 0.26318(18) 0.0310(5) Uani 1 1 d .
H12 H 0.0190 0.7991 0.2038 0.037 Uiso 1 1 calc R
C13 C -0.0482(3) 0.65550(15) 0.43730(17) 0.0269(5) Uani 1 1 d .
H13 H -0.0652 0.6188 0.4961 0.032 Uiso 1 1 calc R
C15 C 0.2791(3) 0.59871(14) 0.47353(17) 0.0240(4) Uani 1 1 d .
C16 C -0.3125(3) 0.83696(16) 0.24234(18) 0.0338(5) Uani 1 1 d .
C19 C -0.1649(3) 0.76751(15) 0.29444(18) 0.0283(5) Uani 1 1 d .
O5 O 0.4931(2) 0.44233(12) 0.77204(13) 0.0343(4) Uani 1 1 d .
N2 N 0.3729(3) 0.39926(15) 0.91256(16) 0.0377(5) Uani 1 1 d .
C3 C 0.3694(3) 0.44842(16) 0.82365(18) 0.0310(5) Uani 1 1 d .
C6 C 0.2013(4) 0.50968(19) 0.7959(2) 0.0374(6) Uani 1 1 d .
H6A H 0.1229 0.4905 0.7266 0.045 Uiso 1 1 calc R
H6B H 0.2344 0.5776 0.7923 0.045 Uiso 1 1 calc R
C5 C 0.5155(4) 0.3305(2) 0.9589(2) 0.0512(7) Uani 1 1 d .
H5A H 0.4639 0.2662 0.9521 0.077 Uiso 1 1 calc R
H5B H 0.5632 0.3454 1.0344 0.077 Uiso 1 1 calc R
H5C H 0.6145 0.3341 0.9213 0.077 Uiso 1 1 calc R
C1 C 0.1033(4) 0.4928(2) 0.8867(2) 0.0503(7) Uani 1 1 d .
H1A H 0.1011 0.5519 0.9280 0.060 Uiso 1 1 calc R
H1B H -0.0238 0.4716 0.8578 0.060 Uiso 1 1 calc R
C7 C 0.2127(4) 0.4152(2) 0.9570(2) 0.0531(8) Uani 1 1 d .
H7A H 0.2497 0.4366 1.0319 0.064 Uiso 1 1 calc R
H7B H 0.1398 0.3562 0.9539 0.064 Uiso 1 1 calc R

loop_
_atom_site_aniso_label
_atom_site_aniso_U_11
_atom_site_aniso_U_22
_atom_site_aniso_U_33
_atom_site_aniso_U_23
_atom_site_aniso_U_13
_atom_site_aniso_U_12
Zn1 0.02367(17) 0.02522(17) 0.02424(17) 0.00090(11) 0.00383(12) -0.00046(11)
O2 0.0256(8) 0.0224(7) 0.0381(9) -0.0011(6) 0.0084(7) 0.0015(6)
O1 0.0270(8) 0.0367(9) 0.0282(8) 0.0068(7) 0.0025(7) 0.0049(7)
O4 0.0392(10) 0.0389(9) 0.0398(10) -0.0084(8) 0.0022(8) -0.0142(8)
O3 0.0340(10) 0.0461(11) 0.0563(12) 0.0059(9) 0.0072(9) 0.0140(8)
C9 0.0238(11) 0.0286(11) 0.0333(12) -0.0063(9) 0.0051(9) 0.0014(9)
C10 0.0269(12) 0.0312(12) 0.0314(12) 0.0008(9) 0.0080(9) 0.0009(10)
C11 0.0248(11) 0.0209(10) 0.0267(11) -0.0014(8) 0.0024(9) 0.0007(8)
C12 0.0349(12) 0.0285(11) 0.0281(12) 0.0043(9) 0.0045(10) -0.0001(10)
C13 0.0284(11) 0.0254(10) 0.0263(11) 0.0020(8) 0.0051(9) -0.0007(9)
C15 0.0246(11) 0.0181(10) 0.0270(11) -0.0037(8) 0.0012(9) -0.0019(8)
C16 0.0371(14) 0.0274(11) 0.0312(12) -0.0045(10) -0.0039(10) 0.0059(10)
C19 0.0294(12) 0.0244(11) 0.0274(11) -0.0033(9) -0.0008(9) 0.0035(9)
O5 0.0408(9) 0.0338(8) 0.0310(9) 0.0085(7) 0.0136(7) 0.0059(7)
N2 0.0506(13) 0.0368(11) 0.0275(10) 0.0074(8) 0.0128(9) 0.0034(10)
C3 0.0423(13) 0.0249(11) 0.0262(11) -0.0006(9) 0.0083(10) -0.0040(10)
C6 0.0418(14) 0.0406(14) 0.0320(13) 0.0041(10) 0.0127(11) 0.0062(11)
C5 0.068(2) 0.0457(15) 0.0385(15) 0.0146(12) 0.0103(14) 0.0133(14)
C1 0.0545(18) 0.0548(17) 0.0482(17) 0.0085(13) 0.0256(14) 0.0081(14)
C7 0.0636(19) 0.0596(18) 0.0440(16) 0.0116(14) 0.0283(15) 0.0028(15)

loop_
_atom_type_symbol
_atom_type_description
_atom_type_scat_dispersion_real
_atom_type_scat_dispersion_imag
_atom_type_scat_source
C C 0.0181 0.0091 'International Tables Vol C Tables 4.2.6.8 and 6.1.1.4'
H H 0.0000 0.0000 'International Tables Vol C Tables 4.2.6.8 and 6.1.1.4'
N N 0.0311 0.0180 'International Tables Vol C Tables 4.2.6.8 and 6.1.1.4'
O O 0.0492 0.0322 'International Tables Vol C Tables 4.2.6.8 and 6.1.1.4'
Zn Zn -1.5491 0.6778 'International Tables Vol C Tables 4.2.6.8 and 6.1.1.4'

loop_
_geom_angle_atom_site_label_1
_geom_angle_atom_site_label_2
_geom_angle_atom_site_label_3
_geom_angle
_geom_angle_site_symmetry_1
_geom_angle_site_symmetry_3
O2 Zn1 C16 133.65(7) 3_666 4_676
O1 Zn1 O2 106.36(7) . 3_666
O1 Zn1 C16 108.59(7) . 4_676
O1 Zn1 O5 113.23(7) . .
O4 Zn1 O2 104.87(7) . 3_666
O4 Zn1 O1 122.60(7) . .
O4 Zn1 C16 29.30(8) . 4_676
O4 Zn1 O5 110.54(7) . .
O5 Zn1 O2 94.97(7) . 3_666
O5 Zn1 C16 98.22(7) . 4_676
C15 O2 Zn1 126.33(13) . 3_666
C15 O1 Zn1 110.01(14) . .
C16 O4 Zn1 101.76(15) 4_676 .
C13 C9 C19 120.3(2) . .
C12 C10 C11 119.9(2) . .
C10 C11 C13 120.0(2) . .
C10 C11 C15 119.53(19) . .
C13 C11 C15 120.40(19) . .
C10 C12 C19 120.3(2) . .
C9 C13 C11 119.9(2) . .
O2 C15 C11 118.59(19) . .
O1 C15 O2 122.8(2) . .
O1 C15 C11 118.52(19) . .
O4 C16 Zn1 48.94(11) 4_475 4_475
O4 C16 C19 117.1(2) 4_475 .
O3 C16 Zn1 73.60(13) . 4_475
O3 C16 O4 122.4(2) . 4_475
O3 C16 C19 120.5(2) . .
C19 C16 Zn1 164.98(18) . 4_475
C9 C19 C12 119.5(2) . .
C9 C19 C16 119.4(2) . .
C12 C19 C16 120.9(2) . .
C3 O5 Zn1 125.65(15) . .
C3 N2 C5 124.1(2) . .
C3 N2 C7 113.6(2) . .
C5 N2 C7 122.2(2) . .
O5 C3 N2 123.0(2) . .
O5 C3 C6 126.4(2) . .
N2 C3 C6 110.5(2) . .
C3 C6 C1 104.8(2) . .
C7 C1 C6 105.9(2) . .
N2 C7 C1 104.8(2) . .

loop_
_geom_bond_atom_site_label_1
_geom_bond_atom_site_label_2
_geom_bond_distance
_geom_bond_site_symmetry_2
Zn1 O2 2.0026(15) 3_666
Zn1 O1 1.9742(15) .
Zn1 O4 1.9721(16) .
Zn1 C16 2.561(2) 4_676
Zn1 O5 1.9777(16) .
O2 Zn1 2.0025(15) 3_666
O2 C15 1.264(3) .
O1 C15 1.256(3) .
O4 C16 1.280(3) 4_676
O3 C16 1.236(3) .
C9 C13 1.382(3) .
C9 C19 1.392(3) .
C10 C11 1.391(3) .
C10 C12 1.383(3) .
C11 C13 1.392(3) .
C11 C15 1.494(3) .
C12 C19 1.396(3) .
C16 Zn1 2.561(2) 4_475
C16 O4 1.280(3) 4_475
C16 C19 1.500(3) .
O5 C3 1.252(3) .
N2 C3 1.321(3) .
N2 C5 1.451(3) .
N2 C7 1.451(3) .
C3 C6 1.490(4) .
C6 C1 1.523(3) .
C1 C7 1.517(4) .

loop_
_geom_torsion_atom_site_label_1
_geom_torsion_atom_site_label_2
_geom_torsion_atom_site_label_3
_geom_torsion_atom_site_label_4
_geom_torsion
_geom_torsion_site_symmetry_1
_geom_torsion_site_symmetry_4
Zn1 O2 C15 O1 87.1(2) 3_666 .
Zn1 O2 C15 C11 -96.3(2) 3_666 .
Zn1 O1 C15 O2 8.0(2) . .
Zn1 O1 C15 C11 -168.64(14) . .
Zn1 C16 C19 C9 149.9(5) 4_475 .
Zn1 C16 C19 C12 -25.9(7) 4_475 .
Zn1 O5 C3 N2 -175.40(17) . .
Zn1 O5 C3 C6 4.7(3) . .
O2 Zn1 O1 C15 -64.89(15) 3_666 .
O2 Zn1 O4 C16 -170.44(14) 3_666 4_676
O2 Zn1 O5 C3 -136.49(19) 3_666 .
O1 Zn1 O4 C16 68.52(16) . 4_676
O1 Zn1 O5 C3 -26.3(2) . .
O4 Zn1 O1 C15 55.46(17) . .
O4 Zn1 O5 C3 115.58(19) . .
O4 C16 C19 C9 169.5(2) 4_475 .
O4 C16 C19 C12 -6.4(3) 4_475 .
O3 C16 C19 C9 -8.7(3) . .
O3 C16 C19 C12 175.5(2) . .
C10 C11 C13 C9 -1.8(3) . .
C10 C11 C15 O2 -8.7(3) . .
C10 C11 C15 O1 168.0(2) . .
C10 C12 C19 C9 -2.5(3) . .
C10 C12 C19 C16 173.3(2) . .
C11 C10 C12 C19 -0.9(3) . .
C12 C10 C11 C13 3.1(3) . .
C12 C10 C11 C15 -175.1(2) . .
C13 C9 C19 C12 3.8(3) . .
C13 C9 C19 C16 -172.1(2) . .
C13 C11 C15 O2 173.10(19) . .
C13 C11 C15 O1 -10.1(3) . .
C15 C11 C13 C9 176.31(19) . .
C16 Zn1 O1 C15 84.18(15) 4_676 .
C16 Zn1 O5 C3 88.1(2) 4_676 .
C19 C9 C13 C11 -1.6(3) . .
O5 Zn1 O1 C15 -167.85(14) . .
O5 Zn1 O4 C16 -69.17(15) . 4_676
O5 C3 C6 C1 -177.9(2) . .
N2 C3 C6 C1 2.2(3) . .
C3 N2 C7 C1 -5.0(3) . .
C3 C6 C1 C7 -5.0(3) . .
C6 C1 C7 N2 5.9(3) . .
C5 N2 C3 O5 -2.1(4) . .
C5 N2 C3 C6 177.8(2) . .
C5 N2 C7 C1 178.9(3) . .
C7 N2 C3 O5 -178.1(2) . .
C7 N2 C3 C6 1.8(3) . .
